data_4322294
loop_
_publ_author_name
'Donald J. Darensbourg'
'Jennifer D. Draper'
'Brian J. Frost'
'Joseph H. Reibenspies'

_publ_section_title
;
 Structural and Spectroscopic Studies of 16-Electron, Unsaturated
 Derivatives of Low-Valent, Group 6 Carbonyl Complexes Containing \p-Donor
 Ligands
;
_journal_name_full 'Inorganic Chemistry'
_journal_page_first 4705
_journal_page_last 4714
_journal_paper_doi 10.1021/ic9804216
_journal_volume 38
_journal_year 1999
_chemical_formula_sum 'C85 H70 N4 O4 P4 S W'
_chemical_formula_weight 1551.24
_chemical_name_systematic
;                                                                        
      

 ?                                                                       
      

;
_space_group_IT_number 2
_symmetry_cell_setting triclinic
_symmetry_space_group_name_Hall '-P 1'
_symmetry_space_group_name_H-M 'P -1'
_atom_sites_solution_hydrogens geom
_atom_sites_solution_primary direct
_atom_sites_solution_secondary difmap
_audit_creation_method SHELXL
_cell_angle_alpha 76.441(13)
_cell_angle_beta 75.981(15)
_cell_angle_gamma 70.978(12)
_cell_formula_units_Z 2
_cell_length_a 12.236(2)
_cell_length_b 14.419(2)
_cell_length_c 22.748(4)
_cell_measurement_temperature 193(2)
_cell_volume 3628.0(11)
_computing_cell_refinement 'XSCANS (SIEMENS, 1995)'
_computing_data_collection 'XSCANS (SIEMENS, 1995)'
_computing_molecular_graphics 'XP (SIEMENS, 1990)'
_computing_publication_material 'CIFTAB (Sheldrick, 1993)'
_computing_structure_refinement 'SHELXL-93 (Sheldrick, 1993)'
_computing_structure_solution 'SHELXS-86 (Sheldrick, 1990)'
_diffrn_ambient_temperature 193(2)
_diffrn_measurement_device 'Siemens P4'
_diffrn_measurement_method \w
_diffrn_radiation_monochromator graphite
_diffrn_radiation_source 'normal-focus sealed tube'
_diffrn_radiation_type MoKa
_diffrn_radiation_wavelength 0.71073
_diffrn_reflns_av_R_equivalents 0.0996
_diffrn_reflns_av_sigmaI/netI 0.1651
_diffrn_reflns_limit_h_max 14
_diffrn_reflns_limit_h_min -3
_diffrn_reflns_limit_k_max 16
_diffrn_reflns_limit_k_min -15
_diffrn_reflns_limit_l_max 27
_diffrn_reflns_limit_l_min -26
_diffrn_reflns_number 13395
_diffrn_reflns_theta_max 25.00
_diffrn_reflns_theta_min 2.16
_diffrn_standards_decay_% <<1
_diffrn_standards_number 3
_exptl_absorpt_coefficient_mu 1.764
_exptl_absorpt_correction_T_max 0.5973
_exptl_absorpt_correction_T_min 0.4614
_exptl_absorpt_correction_type empirical
_exptl_crystal_colour yellow
_exptl_crystal_density_diffrn 1.420
_exptl_crystal_description plate
_exptl_crystal_F_000 1580
_refine_diff_density_max 1.454
_refine_diff_density_min -1.480
_refine_diff_density_rms 0.156
_refine_ls_extinction_method none
_refine_ls_goodness_of_fit_all 1.017
_refine_ls_goodness_of_fit_obs 1.057
_refine_ls_hydrogen_treatment riding
_refine_ls_matrix_type full
_refine_ls_number_parameters 862
_refine_ls_number_reflns 12730
_refine_ls_number_restraints 0
_refine_ls_restrained_S_all 1.026
_refine_ls_restrained_S_obs 1.057
_refine_ls_R_factor_all 0.1336
_refine_ls_R_factor_obs 0.0713
_refine_ls_shift/esd_max 0.001
_refine_ls_shift/esd_mean 0.000
_refine_ls_structure_factor_coef Fsqd
_refine_ls_weighting_details 'w=1/[s^2^(Fo^2^)+( 0.0548P)^2^+2.5714P] where P=(Fo^2^+2Fc^2^)/3'
_refine_ls_weighting_scheme calc
_refine_ls_wR_factor_all 0.1672
_refine_ls_wR_factor_obs 0.1357
_reflns_number_observed 8130
_reflns_number_total 12743
_reflns_observed_criterion >2sigma(I)
_cod_data_source_file ic9804216_01.cif
_cod_data_source_block dd265
_cod_depositor_comments
;
The following automatic conversions were performed:

'_refine_ls_weighting_scheme' value 'calc w=1/[s^2^(Fo^2^)+(
0.0548P)^2^+2.5714P] where P=(Fo^2^+2Fc^2^)/3' was changed to 'calc'.
New tag '_refine_ls_weighting_details' was created. The value of the
new tag was set to 'w=1/[s^2^(Fo^2^)+( 0.0548P)^2^+2.5714P] where
P=(Fo^2^+2Fc^2^)/3'.

Automatic conversion script
Id: cif_fix_values 3143 2015-03-26 13:38:13Z robertas 
;
_cod_original_cell_volume 3628.0(10)
_cod_original_sg_symbol_H-M 'P -1 '
_cod_database_code 4322294

loop_
_symmetry_equiv_pos_as_xyz
'x, y, z'
'-x, -y, -z'

loop_
_atom_site_aniso_label
_atom_site_aniso_U_11
_atom_site_aniso_U_22
_atom_site_aniso_U_33
_atom_site_aniso_U_23
_atom_site_aniso_U_13
_atom_site_aniso_U_12
W1 0.0221(2) 0.0229(2) 0.0307(2) -0.0077(2) -0.0044(2) -0.0057(2)
S1 0.0274(14) 0.044(2) 0.042(2) -0.0214(14) -0.0084(13) 0.0033(12)
O1 0.037(4) 0.043(5) 0.051(5) -0.032(4) -0.001(4) -0.004(4)
O2 0.052(5) 0.045(5) 0.055(6) 0.012(4) -0.025(4) -0.021(4)
O3 0.025(4) 0.070(6) 0.092(7) -0.042(5) 0.000(4) -0.026(4)
O4 0.022(4) 0.036(4) 0.039(4) -0.024(3) -0.007(3) 0.000(3)
C1 0.027(6) 0.029(6) 0.046(7) -0.005(5) -0.014(5) 0.000(5)
C2 0.021(5) 0.027(6) 0.065(9) -0.021(6) -0.006(5) -0.009(5)
C3 0.046(7) 0.043(7) 0.044(7) -0.038(6) -0.022(6) 0.013(6)
C4 0.035(6) 0.039(6) 0.020(5) -0.006(5) -0.004(5) -0.016(5)
C5 0.034(6) 0.055(7) 0.026(6) -0.018(5) 0.003(5) -0.019(5)
C6 0.054(8) 0.053(7) 0.031(7) -0.014(6) -0.009(6) -0.029(6)
C7 0.038(7) 0.057(8) 0.027(6) 0.007(6) -0.014(5) -0.021(6)
C8 0.035(6) 0.032(6) 0.035(7) -0.004(5) -0.010(5) -0.008(5)
C9 0.027(5) 0.027(5) 0.025(6) -0.003(4) 0.001(4) -0.010(4)
P1 0.0197(13) 0.0257(14) 0.0247(14) -0.0026(11) -0.0012(11) -0.0076(11)
P2 0.0210(13) 0.0241(13) 0.0233(14) -0.0019(11) -0.0013(11) -0.0094(11)
N1 0.024(4) 0.027(4) 0.015(4) 0.001(3) -0.006(3) -0.009(3)
C10 0.016(5) 0.023(5) 0.029(6) -0.007(4) 0.001(4) -0.006(4)
C11 0.024(6) 0.054(7) 0.033(6) -0.012(6) 0.002(5) -0.010(5)
C12 0.035(7) 0.078(9) 0.048(8) -0.021(7) -0.009(6) -0.016(6)
C13 0.046(8) 0.083(10) 0.029(7) 0.000(7) 0.008(6) -0.028(7)
C14 0.027(6) 0.086(10) 0.037(8) -0.001(7) 0.010(6) -0.003(6)
C15 0.033(6) 0.058(8) 0.045(8) -0.011(6) -0.012(6) -0.009(6)
C16 0.021(5) 0.022(5) 0.044(7) 0.006(5) -0.013(5) -0.008(4)
C17 0.036(6) 0.051(7) 0.031(7) 0.003(5) -0.013(5) -0.016(5)
C18 0.045(7) 0.070(9) 0.038(7) 0.011(7) -0.021(6) -0.017(7)
C19 0.039(8) 0.064(10) 0.071(11) 0.022(8) -0.011(7) -0.013(7)
C20 0.027(6) 0.032(7) 0.084(10) 0.000(7) 0.001(6) -0.014(5)
C21 0.020(5) 0.022(5) 0.055(7) 0.000(5) 0.003(5) -0.008(4)
C22 0.029(5) 0.019(5) 0.026(6) 0.002(4) -0.006(4) -0.012(4)
C23 0.035(6) 0.040(6) 0.037(7) -0.013(5) -0.003(5) -0.015(5)
C24 0.050(8) 0.049(8) 0.040(7) 0.003(6) -0.014(6) -0.026(6)
C25 0.060(8) 0.018(6) 0.054(8) -0.009(5) -0.019(6) -0.017(5)
C26 0.040(6) 0.028(6) 0.037(7) -0.003(5) -0.009(5) -0.009(5)
C27 0.028(6) 0.033(6) 0.032(6) -0.005(5) -0.007(5) -0.007(5)
C28 0.033(6) 0.038(6) 0.037(7) -0.020(5) -0.001(5) -0.017(5)
C29 0.042(7) 0.046(7) 0.059(9) 0.024(6) -0.015(6) -0.019(6)
C30 0.042(8) 0.080(10) 0.096(12) 0.030(9) -0.023(8) -0.046(7)
C31 0.031(7) 0.056(8) 0.066(9) 0.004(7) -0.023(6) -0.009(6)
C32 0.036(6) 0.042(7) 0.036(7) 0.000(5) -0.007(5) -0.009(5)
C33 0.020(5) 0.031(6) 0.036(6) 0.004(5) -0.003(4) -0.016(4)
C34 0.018(5) 0.025(5) 0.023(5) -0.001(4) -0.001(4) -0.007(4)
C35 0.026(5) 0.027(6) 0.031(6) -0.003(5) -0.006(5) -0.011(4)
C36 0.038(6) 0.028(6) 0.041(7) -0.016(5) -0.006(5) 0.003(5)
C37 0.032(6) 0.017(5) 0.060(8) -0.007(5) -0.014(6) -0.004(5)
C38 0.033(6) 0.035(6) 0.052(8) 0.003(6) -0.015(6) -0.011(5)
C39 0.024(5) 0.025(5) 0.037(6) -0.011(5) 0.010(5) -0.008(4)
C40 0.024(5) 0.030(6) 0.028(6) -0.004(5) 0.007(4) -0.014(4)
C41 0.041(7) 0.044(7) 0.035(7) -0.012(5) -0.008(5) -0.017(5)
C42 0.049(7) 0.064(8) 0.039(7) -0.015(6) -0.013(6) -0.019(7)
C43 0.049(7) 0.063(8) 0.031(7) -0.024(6) 0.005(6) -0.021(6)
C44 0.056(8) 0.044(7) 0.042(8) -0.013(6) 0.005(6) -0.018(6)
C45 0.048(7) 0.042(7) 0.034(7) -0.001(5) -0.004(5) -0.022(6)
P3 0.0184(13) 0.0214(13) 0.0235(14) -0.0022(11) -0.0013(11) -0.0070(10)
P4 0.0202(13) 0.0216(13) 0.0226(14) -0.0032(11) -0.0030(11) -0.0069(10)
N2 0.023(4) 0.023(4) 0.030(5) -0.008(4) 0.005(4) -0.016(3)
C46 0.023(5) 0.023(5) 0.021(5) -0.015(4) -0.003(4) -0.003(4)
C47 0.037(6) 0.035(6) 0.029(6) 0.005(5) -0.008(5) -0.019(5)
C48 0.033(6) 0.041(7) 0.056(8) 0.003(6) -0.015(6) -0.018(5)
C49 0.059(8) 0.028(6) 0.031(6) 0.001(5) 0.001(6) -0.020(6)
C50 0.039(6) 0.023(5) 0.029(6) 0.001(5) 0.000(5) -0.010(5)
C51 0.021(5) 0.030(6) 0.030(6) -0.009(5) -0.006(4) 0.002(4)
C52 0.020(5) 0.035(6) 0.024(5) -0.010(5) -0.005(4) -0.009(4)
C53 0.030(6) 0.041(6) 0.022(6) -0.009(5) -0.004(5) -0.007(5)
C54 0.037(7) 0.056(8) 0.045(8) -0.021(6) -0.010(6) 0.008(6)
C55 0.032(7) 0.098(12) 0.032(7) -0.006(7) 0.007(6) -0.005(7)
C56 0.031(7) 0.058(8) 0.057(9) 0.018(7) -0.004(6) -0.017(6)
C57 0.032(6) 0.043(7) 0.033(7) 0.002(5) 0.004(5) -0.017(5)
C58 0.020(5) 0.018(5) 0.013(5) 0.007(4) 0.004(4) -0.004(4)
C59 0.030(6) 0.040(6) 0.031(6) -0.007(5) -0.010(5) -0.013(5)
C60 0.039(6) 0.046(7) 0.032(6) -0.008(5) -0.009(5) -0.016(5)
C61 0.026(6) 0.034(6) 0.036(7) 0.006(5) -0.006(5) -0.005(5)
C62 0.033(6) 0.027(6) 0.050(7) -0.001(5) -0.014(5) -0.010(5)
C63 0.025(5) 0.029(6) 0.027(6) -0.002(4) -0.005(4) -0.011(4)
C64 0.025(5) 0.026(5) 0.029(6) 0.003(4) -0.012(5) -0.007(4)
C65 0.031(6) 0.033(6) 0.033(6) 0.006(5) -0.011(5) -0.015(5)
C66 0.061(8) 0.030(6) 0.066(9) 0.002(6) -0.032(7) -0.029(6)
C67 0.068(8) 0.028(6) 0.050(8) -0.017(6) -0.030(7) 0.000(6)
C68 0.060(8) 0.036(7) 0.034(7) -0.006(5) -0.002(6) -0.005(6)
C69 0.043(7) 0.030(6) 0.029(6) -0.004(5) 0.001(5) -0.004(5)
C70 0.026(5) 0.020(5) 0.031(6) 0.000(4) -0.005(4) -0.009(4)
C71 0.026(5) 0.025(5) 0.036(6) -0.005(5) -0.005(5) -0.010(4)
C72 0.025(6) 0.026(6) 0.059(8) -0.006(5) -0.010(5) -0.005(5)
C73 0.022(5) 0.040(6) 0.044(7) -0.013(5) 0.002(5) -0.017(5)
C74 0.040(7) 0.035(6) 0.045(7) -0.009(5) 0.008(6) -0.021(5)
C75 0.037(6) 0.031(6) 0.038(7) -0.008(5) -0.009(5) -0.012(5)
C76 0.027(5) 0.028(5) 0.020(5) 0.002(4) -0.008(4) -0.013(4)
C77 0.050(7) 0.046(7) 0.033(7) -0.009(5) -0.015(6) -0.011(6)
C78 0.054(8) 0.050(7) 0.031(7) -0.001(6) -0.022(6) -0.015(6)
C79 0.053(8) 0.034(7) 0.060(9) 0.019(6) -0.042(7) -0.016(6)
C80 0.033(6) 0.034(6) 0.057(8) -0.004(6) -0.024(6) 0.006(5)
C81 0.031(6) 0.020(5) 0.033(6) -0.004(4) -0.010(5) -0.009(4)

loop_
_atom_site_label
_atom_site_type_symbol
_atom_site_fract_x
_atom_site_fract_y
_atom_site_fract_z
_atom_site_U_iso_or_equiv
_atom_site_thermal_displace_type
_atom_site_occupancy
_atom_site_calc_flag
_atom_site_refinement_flags
_atom_site_disorder_group
W1 W 0.59535(4) 0.56342(3) -0.23679(2) 0.02492(14) Uani 1 d . .
S1 S 0.6657(2) 0.4617(2) -0.31998(13) 0.0385(7) Uani 1 d . .
O1 O 0.4671(6) 0.7029(5) -0.1393(3) 0.043(2) Uani 1 d . .
O2 O 0.6571(7) 0.4141(6) -0.1191(4) 0.050(2) Uani 1 d . .
O3 O 0.8377(6) 0.5959(6) -0.2467(4) 0.056(2) Uani 1 d . .
O4 O 0.4498(5) 0.6106(5) -0.2800(3) 0.031(2) Uani 1 d . .
C1 C 0.5169(9) 0.6515(7) -0.1781(5) 0.035(3) Uani 1 d . .
C2 C 0.6370(8) 0.4700(8) -0.1652(6) 0.035(3) Uani 1 d . .
C3 C 0.7414(10) 0.5824(8) -0.2381(5) 0.043(3) Uani 1 d . .
C4 C 0.5418(9) 0.5030(7) -0.3533(4) 0.030(2) Uani 1 d . .
C5 C 0.5317(9) 0.4679(8) -0.4032(5) 0.036(3) Uani 1 d . .
H5A H 0.5983(9) 0.4232(8) -0.4232(5) 0.044 Uiso 1 calc R .
C6 C 0.4264(10) 0.4969(8) -0.4240(5) 0.041(3) Uani 1 d . .
H6A H 0.4208(10) 0.4701(8) -0.4572(5) 0.049 Uiso 1 calc R .
C7 C 0.3299(10) 0.5641(9) -0.3972(5) 0.040(3) Uani 1 d . .
H7A H 0.2573(10) 0.5829(9) -0.4112(5) 0.048 Uiso 1 calc R .
C8 C 0.3397(9) 0.6031(7) -0.3506(5) 0.034(3) Uani 1 d . .
H8A H 0.2738(9) 0.6520(7) -0.3337(5) 0.041 Uiso 1 calc R .
C9 C 0.4423(8) 0.5743(7) -0.3266(4) 0.027(2) Uani 1 d . .
P1 P -0.1393(2) 0.8672(2) 0.40477(12) 0.0239(6) Uani 1 d . .
P2 P 0.0740(2) 0.9322(2) 0.36246(11) 0.0229(6) Uani 1 d . .
N1 N -0.0204(6) 0.8834(5) 0.4097(3) 0.022(2) Uani 1 d . .
C10 C -0.2254(7) 0.8552(7) 0.4803(4) 0.023(2) Uani 1 d . .
C11 C -0.1699(9) 0.8074(8) 0.5299(5) 0.038(3) Uani 1 d . .
H11A H -0.0867(9) 0.7901(8) 0.5243(5) 0.045 Uiso 1 calc R .
C12 C -0.2340(10) 0.7843(10) 0.5879(6) 0.052(3) Uani 1 d . .
H12A H -0.1947(10) 0.7500(10) 0.6214(6) 0.062 Uiso 1 calc R .
C13 C -0.3533(10) 0.8112(10) 0.5964(5) 0.055(3) Uani 1 d . .
H13A H -0.3970(10) 0.7955(10) 0.6362(5) 0.066 Uiso 1 calc R .
C14 C -0.4112(10) 0.8605(10) 0.5488(5) 0.058(4) Uani 1 d . .
H14A H -0.4946(10) 0.8805(10) 0.5557(5) 0.070 Uiso 1 calc R .
C15 C -0.3470(9) 0.8816(9) 0.4894(5) 0.045(3) Uani 1 d . .
H15A H -0.3868(9) 0.9138(9) 0.4558(5) 0.054 Uiso 1 calc R .
C16 C -0.2273(8) 0.9668(7) 0.3566(5) 0.029(2) Uani 1 d . .
C17 C -0.2499(9) 0.9556(9) 0.3024(5) 0.039(3) Uani 1 d . .
H17A H -0.2236(9) 0.8919(9) 0.2905(5) 0.047 Uiso 1 calc R .
C18 C -0.3114(10) 1.0380(10) 0.2649(6) 0.052(3) Uani 1 d . .
H18A H -0.3259(10) 1.0303(10) 0.2274(6) 0.062 Uiso 1 calc R .
C19 C -0.3504(11) 1.1287(11) 0.2821(7) 0.064(4) Uani 1 d . .
H19A H -0.3937(11) 1.1842(11) 0.2570(7) 0.077 Uiso 1 calc R .
C20 C -0.3273(9) 1.1411(8) 0.3358(7) 0.050(3) Uani 1 d . .
H20A H -0.3523(9) 1.2055(8) 0.3465(7) 0.060 Uiso 1 calc R .
C21 C -0.2686(8) 1.0610(7) 0.3739(5) 0.035(3) Uani 1 d . .
H21A H -0.2562(8) 1.0696(7) 0.4116(5) 0.042 Uiso 1 calc R .
C22 C -0.1164(8) 0.7522(6) 0.3789(4) 0.024(2) Uani 1 d . .
C23 C -0.2118(9) 0.7235(8) 0.3750(5) 0.036(3) Uani 1 d . .
H23A H -0.2894(9) 0.7653(8) 0.3850(5) 0.043 Uiso 1 calc R .
C24 C -0.1939(11) 0.6341(9) 0.3566(5) 0.044(3) Uani 1 d . .
H24A H -0.2593(11) 0.6143(9) 0.3542(5) 0.053 Uiso 1 calc R .
C25 C -0.0810(10) 0.5733(7) 0.3415(5) 0.041(3) Uani 1 d . .
H25A H -0.0689(10) 0.5123(7) 0.3285(5) 0.049 Uiso 1 calc R .
C26 C 0.0136(9) 0.6016(7) 0.3456(5) 0.035(3) Uani 1 d . .
H26A H 0.0912(9) 0.5599(7) 0.3355(5) 0.042 Uiso 1 calc R .
C27 C -0.0039(9) 0.6898(7) 0.3642(4) 0.031(2) Uani 1 d . .
H27A H 0.0619(9) 0.7086(7) 0.3672(4) 0.038 Uiso 1 calc R .
C28 C 0.2081(9) 0.8875(8) 0.3939(5) 0.033(3) Uani 1 d . .
C29 C 0.2925(10) 0.9373(9) 0.3741(6) 0.052(3) Uani 1 d . .
H29A H 0.2810(10) 0.9958(9) 0.3438(6) 0.063 Uiso 1 calc R .
C30 C 0.3948(11) 0.9017(10) 0.3988(7) 0.072(5) Uani 1 d . .
H30A H 0.4530(11) 0.9362(10) 0.3857(7) 0.086 Uiso 1 calc R .
C31 C 0.4116(10) 0.8170(9) 0.4418(6) 0.052(3) Uani 1 d . .
H31A H 0.4821(10) 0.7918(9) 0.4582(6) 0.062 Uiso 1 calc R .
C32 C 0.3278(9) 0.7693(8) 0.4611(5) 0.039(3) Uani 1 d . .
H32A H 0.3393(9) 0.7119(8) 0.4922(5) 0.047 Uiso 1 calc R .
C33 C 0.2253(8) 0.8013(7) 0.4369(4) 0.029(2) Uani 1 d . .
H33A H 0.1688(8) 0.7651(7) 0.4496(4) 0.034 Uiso 1 calc R .
C34 C 0.0306(8) 1.0648(7) 0.3552(4) 0.023(2) Uani 1 d . .
C35 C -0.0376(8) 1.1077(7) 0.4060(5) 0.028(2) Uani 1 d . .
H35A H -0.0633(8) 1.0677(7) 0.4430(5) 0.033 Uiso 1 calc R .
C36 C -0.0667(9) 1.2095(7) 0.4012(5) 0.037(3) Uani 1 d . .
H36A H -0.1136(9) 1.2391(7) 0.4355(5) 0.045 Uiso 1 calc R .
C37 C -0.0304(9) 1.2701(7) 0.3485(5) 0.036(3) Uani 1 d . .
H37A H -0.0525(9) 1.3403(7) 0.3460(5) 0.043 Uiso 1 calc R .
C38 C 0.0386(9) 1.2253(8) 0.3001(5) 0.040(3) Uani 1 d . .
H38A H 0.0664(9) 1.2654(8) 0.2637(5) 0.048 Uiso 1 calc R .
C39 C 0.0687(8) 1.1244(7) 0.3025(5) 0.030(2) Uani 1 d . .
H39A H 0.1159(8) 1.0956(7) 0.2679(5) 0.036 Uiso 1 calc R .
C40 C 0.1077(8) 0.9020(7) 0.2870(4) 0.028(2) Uani 1 d . .
C41 C 0.0351(9) 0.9550(8) 0.2436(5) 0.038(3) Uani 1 d . .
H41A H -0.0273(9) 1.0126(8) 0.2521(5) 0.046 Uiso 1 calc R .
C42 C 0.0553(10) 0.9227(9) 0.1891(5) 0.048(3) Uani 1 d . .
H42A H 0.0077(10) 0.9595(9) 0.1592(5) 0.057 Uiso 1 calc R .
C43 C 0.1439(10) 0.8372(9) 0.1764(5) 0.046(3) Uani 1 d . .
H43A H 0.1565(10) 0.8155(9) 0.1383(5) 0.055 Uiso 1 calc R .
C44 C 0.2130(11) 0.7842(9) 0.2191(5) 0.048(3) Uani 1 d . .
H44A H 0.2732(11) 0.7252(9) 0.2107(5) 0.058 Uiso 1 calc R .
C45 C 0.1959(10) 0.8158(8) 0.2746(5) 0.040(3) Uani 1 d . .
H45A H 0.2444(10) 0.7787(8) 0.3040(5) 0.048 Uiso 1 calc R .
P3 P 0.1627(2) 0.2477(2) 0.08034(11) 0.0215(5) Uani 1 d . .
P4 P 0.1973(2) 0.1695(2) -0.03228(11) 0.0215(5) Uani 1 d . .
N2 N 0.1435(6) 0.1855(5) 0.0358(3) 0.024(2) Uani 1 d . .
C46 C 0.2273(8) 0.3471(7) 0.0405(4) 0.021(2) Uani 1 d . .
C47 C 0.3377(9) 0.3469(8) 0.0443(5) 0.033(3) Uani 1 d . .
H47A H 0.3823(9) 0.2953(8) 0.0709(5) 0.040 Uiso 1 calc R .
C48 C 0.3841(9) 0.4231(8) 0.0087(5) 0.042(3) Uani 1 d . .
H48A H 0.4614(9) 0.4220(8) 0.0103(5) 0.051 Uiso 1 calc R .
C49 C 0.3196(10) 0.4987(8) -0.0282(5) 0.040(3) Uani 1 d . .
H49A H 0.3521(10) 0.5502(8) -0.0521(5) 0.048 Uiso 1 calc R .
C50 C 0.2064(9) 0.5013(7) -0.0310(5) 0.032(2) Uani 1 d . .
H50A H 0.1613(9) 0.5543(7) -0.0568(5) 0.039 Uiso 1 calc R .
C51 C 0.1607(8) 0.4270(7) 0.0034(4) 0.028(2) Uani 1 d . .
H51A H 0.0827(8) 0.4294(7) 0.0023(4) 0.034 Uiso 1 calc R .
C52 C 0.0218(8) 0.3031(7) 0.1233(4) 0.025(2) Uani 1 d . .
C53 C 0.0016(9) 0.3857(7) 0.1486(4) 0.031(2) Uani 1 d . .
H53A H 0.0629(9) 0.4154(7) 0.1433(4) 0.038 Uiso 1 calc R .
C54 C -0.1083(10) 0.4262(9) 0.1820(5) 0.049(3) Uani 1 d . .
H54A H -0.1229(10) 0.4844(9) 0.1988(5) 0.059 Uiso 1 calc R .
C55 C -0.1948(11) 0.3819(12) 0.1906(5) 0.060(4) Uani 1 d . .
H55A H -0.2698(11) 0.4101(12) 0.2133(5) 0.072 Uiso 1 calc R .
C56 C -0.1767(10) 0.2982(10) 0.1674(6) 0.053(3) Uani 1 d . .
H56A H -0.2376(10) 0.2673(10) 0.1746(6) 0.064 Uiso 1 calc R .
C57 C -0.0674(9) 0.2588(8) 0.1331(5) 0.038(3) Uani 1 d . .
H57A H -0.0536(9) 0.2008(8) 0.1162(5) 0.045 Uiso 1 calc R .
C58 C 0.2546(7) 0.1666(6) 0.1341(4) 0.020(2) Uani 1 d . .
C59 C 0.2876(8) 0.2067(8) 0.1746(5) 0.032(2) Uani 1 d . .
H59A H 0.2615(8) 0.2764(8) 0.1743(5) 0.038 Uiso 1 calc R .
C60 C 0.3587(9) 0.1445(8) 0.2155(5) 0.037(3) Uani 1 d . .
H60A H 0.3802(9) 0.1714(8) 0.2438(5) 0.045 Uiso 1 calc R .
C61 C 0.3975(8) 0.0451(8) 0.2149(5) 0.035(3) Uani 1 d . .
H61A H 0.4477(8) 0.0027(8) 0.2424(5) 0.042 Uiso 1 calc R .
C62 C 0.3644(9) 0.0053(8) 0.1748(5) 0.036(3) Uani 1 d . .
H62A H 0.3917(9) -0.0645(8) 0.1752(5) 0.044 Uiso 1 calc R .
C63 C 0.2932(8) 0.0644(7) 0.1345(4) 0.026(2) Uani 1 d . .
H63A H 0.2704(8) 0.0363(7) 0.1072(4) 0.032 Uiso 1 calc R .
C64 C 0.2189(8) 0.0430(7) -0.0372(4) 0.027(2) Uani 1 d . .
C65 C 0.1512(9) -0.0134(7) 0.0043(5) 0.032(3) Uani 1 d . .
H65A H 0.0930(9) 0.0156(7) 0.0361(5) 0.039 Uiso 1 calc R .
C66 C 0.1679(10) -0.1111(8) -0.0003(6) 0.046(3) Uani 1 d . .
H66A H 0.1228(10) -0.1496(8) 0.0288(6) 0.056 Uiso 1 calc R .
C67 C 0.2494(11) -0.1524(8) -0.0470(6) 0.047(3) Uani 1 d . .
H67A H 0.2585(11) -0.2187(8) -0.0512(6) 0.056 Uiso 1 calc R .
C68 C 0.3186(11) -0.0980(8) -0.0881(5) 0.047(3) Uani 1 d . .
H68A H 0.3771(11) -0.1285(8) -0.1193(5) 0.056 Uiso 1 calc R .
C69 C 0.3044(9) -0.0012(7) -0.0849(5) 0.037(3) Uani 1 d . .
H69A H 0.3510(9) 0.0360(7) -0.1141(5) 0.044 Uiso 1 calc R .
C70 C 0.3379(8) 0.1955(7) -0.0606(4) 0.026(2) Uani 1 d . .
C71 C 0.4317(8) 0.1315(7) -0.0328(5) 0.029(2) Uani 1 d . .
H71A H 0.4219(8) 0.0731(7) -0.0051(5) 0.034 Uiso 1 calc R .
C72 C 0.5379(9) 0.1520(7) -0.0450(5) 0.037(3) Uani 1 d . .
H72A H 0.6011(9) 0.1085(7) -0.0257(5) 0.045 Uiso 1 calc R .
C73 C 0.5511(8) 0.2376(8) -0.0861(5) 0.033(3) Uani 1 d . .
H73A H 0.6243(8) 0.2522(8) -0.0955(5) 0.040 Uiso 1 calc R .
C74 C 0.4574(9) 0.3019(8) -0.1135(5) 0.040(3) Uani 1 d . .
H74A H 0.4659(9) 0.3614(8) -0.1404(5) 0.048 Uiso 1 calc R .
C75 C 0.3522(9) 0.2788(7) -0.1015(5) 0.034(3) Uani 1 d . .
H75A H 0.2896(9) 0.3210(7) -0.1216(5) 0.041 Uiso 1 calc R .
C76 C 0.0980(8) 0.2445(7) -0.0838(4) 0.024(2) Uani 1 d . .
C77 C 0.1276(10) 0.2342(8) -0.1451(5) 0.042(3) Uani 1 d . .
H77A H 0.1981(10) 0.1870(8) -0.1597(5) 0.050 Uiso 1 calc R .
C78 C 0.0533(10) 0.2934(8) -0.1848(5) 0.044(3) Uani 1 d . .
H78A H 0.0734(10) 0.2887(8) -0.2273(5) 0.052 Uiso 1 calc R .
C79 C -0.0510(10) 0.3600(8) -0.1625(6) 0.047(3) Uani 1 d . .
H79A H -0.1021(10) 0.4006(8) -0.1899(6) 0.056 Uiso 1 calc R .
C80 C -0.0807(9) 0.3678(8) -0.1025(6) 0.043(3) Uani 1 d . .
H80A H -0.1537(9) 0.4122(8) -0.0879(6) 0.052 Uiso 1 calc R .
C81 C -0.0064(8) 0.3121(7) -0.0621(5) 0.027(2) Uani 1 d . .
H81A H -0.0261(8) 0.3197(7) -0.0201(5) 0.033 Uiso 1 calc R .
N3 N 0.3846(10) 0.1631(9) -0.2418(5) 0.074(3) Uiso 1 d . .
C82 C 0.4502(19) 0.3174(16) -0.2724(10) 0.144(8) Uiso 1 d . .
H82A H 0.5109(19) 0.3122(16) -0.2508(10) 0.215 Uiso 1 d R .
H82B H 0.4814(19) 0.3216(16) -0.3157(10) 0.215 Uiso 1 d R .
H82C H 0.3866(19) 0.3760(16) -0.2653(10) 0.215 Uiso 1 d R .
C83 C 0.4153(11) 0.2293(10) -0.2550(6) 0.055(3) Uiso 1 d . .
N4 N 0.1069(10) 0.6056(9) 0.5089(5) 0.068(3) Uiso 1 d . .
C84 C 0.1927(13) 0.4373(11) 0.4713(7) 0.080(5) Uiso 1 d . .
H84A H 0.2740(13) 0.4314(11) 0.4542(7) 0.120 Uiso 1 d R .
H84B H 0.1867(13) 0.3851(11) 0.5059(7) 0.120 Uiso 1 d R .
H84C H 0.1542(13) 0.4319(11) 0.4406(7) 0.120 Uiso 1 d R .
C85 C 0.1452(11) 0.5320(9) 0.4923(6) 0.052(3) Uiso 1 d . .

loop_
_atom_type_symbol
_atom_type_description
_atom_type_scat_dispersion_real
_atom_type_scat_dispersion_imag
_atom_type_scat_source
C C 0.0033 0.0016 'International Tables Vol C Tables 4.2.6.8 and 6.1.1.4'
H H 0.0000 0.0000 'International Tables Vol C Tables 4.2.6.8 and 6.1.1.4'
N N 0.0061 0.0033 'International Tables Vol C Tables 4.2.6.8 and 6.1.1.4'
O O 0.0106 0.0060 'International Tables Vol C Tables 4.2.6.8 and 6.1.1.4'
P P 0.1023 0.0942 'International Tables Vol C Tables 4.2.6.8 and 6.1.1.4'
S S 0.1246 0.1234 'International Tables Vol C Tables 4.2.6.8 and 6.1.1.4'
W W -0.8490 6.8722 'International Tables Vol C Tables 4.2.6.8 and 6.1.1.4'

loop_
_geom_angle_atom_site_label_1
_geom_angle_atom_site_label_2
_geom_angle_atom_site_label_3
_geom_angle
_geom_angle_site_symmetry_1
_geom_angle_site_symmetry_3
_geom_angle_publ_flag
C3 W1 C2 80.9(5) . . ?
C3 W1 C1 91.4(4) . . ?
C2 W1 C1 82.9(4) . . ?
C3 W1 O4 144.7(4) . . ?
C2 W1 O4 134.3(3) . . ?
C1 W1 O4 91.7(3) . . ?
C3 W1 S1 96.4(3) . . ?
C2 W1 S1 104.0(3) . . ?
C1 W1 S1 170.3(3) . . ?
O4 W1 S1 78.6(2) . . ?
C4 S1 W1 99.2(3) . . ?
C9 O4 W1 124.6(6) . . ?
O1 C1 W1 176.9(9) . . ?
O2 C2 W1 176.5(9) . . ?
O3 C3 W1 171.9(9) . . ?
C5 C4 C9 118.0(9) . . ?
C5 C4 S1 123.9(8) . . ?
C9 C4 S1 118.1(7) . . ?
C6 C5 C4 121.1(10) . . ?
C7 C6 C5 120.7(10) . . ?
C8 C7 C6 119.1(10) . . ?
C7 C8 C9 122.6(10) . . ?
O4 C9 C8 122.1(9) . . ?
O4 C9 C4 119.5(8) . . ?
C8 C9 C4 118.5(9) . . ?
N1 P1 C10 108.1(4) . . ?
N1 P1 C16 114.8(4) . . ?
C10 P1 C16 107.6(4) . . ?
N1 P1 C22 112.4(4) . . ?
C10 P1 C22 105.2(4) . . ?
C16 P1 C22 108.2(5) . . ?
N1 P2 C40 114.5(4) . . ?
N1 P2 C34 112.4(4) . . ?
C40 P2 C34 107.9(4) . . ?
N1 P2 C28 107.3(4) . . ?
C40 P2 C28 108.2(5) . . ?
C34 P2 C28 106.2(4) . . ?
P1 N1 P2 134.0(5) . . ?
C11 C10 C15 118.9(9) . . ?
C11 C10 P1 119.4(7) . . ?
C15 C10 P1 121.2(8) . . ?
C10 C11 C12 121.1(10) . . ?
C13 C12 C11 119.6(11) . . ?
C12 C13 C14 121.0(11) . . ?
C13 C14 C15 119.9(11) . . ?
C10 C15 C14 119.5(10) . . ?
C17 C16 C21 119.1(9) . . ?
C17 C16 P1 123.3(8) . . ?
C21 C16 P1 117.5(8) . . ?
C16 C17 C18 120.1(11) . . ?
C19 C18 C17 120.1(12) . . ?
C18 C19 C20 120.3(12) . . ?
C21 C20 C19 120.7(12) . . ?
C20 C21 C16 119.6(11) . . ?
C23 C22 C27 119.0(9) . . ?
C23 C22 P1 120.2(7) . . ?
C27 C22 P1 120.8(7) . . ?
C24 C23 C22 119.9(10) . . ?
C23 C24 C25 120.2(10) . . ?
C26 C25 C24 119.8(10) . . ?
C27 C26 C25 120.1(10) . . ?
C26 C27 C22 120.9(10) . . ?
C29 C28 C33 120.5(10) . . ?
C29 C28 P2 120.6(9) . . ?
C33 C28 P2 118.9(7) . . ?
C28 C29 C30 119.6(10) . . ?
C31 C30 C29 120.0(11) . . ?
C32 C31 C30 119.8(11) . . ?
C31 C32 C33 122.1(10) . . ?
C28 C33 C32 117.9(9) . . ?
C39 C34 C35 119.7(9) . . ?
C39 C34 P2 121.8(7) . . ?
C35 C34 P2 118.4(7) . . ?
C36 C35 C34 118.3(9) . . ?
C35 C36 C37 122.6(10) . . ?
C38 C37 C36 117.5(9) . . ?
C37 C38 C39 122.0(10) . . ?
C38 C39 C34 119.9(9) . . ?
C45 C40 C41 119.6(10) . . ?
C45 C40 P2 118.9(8) . . ?
C41 C40 P2 120.8(7) . . ?
C42 C41 C40 119.3(10) . . ?
C41 C42 C43 121.2(11) . . ?
C44 C43 C42 119.6(11) . . ?
C43 C44 C45 120.6(11) . . ?
C44 C45 C40 119.7(11) . . ?
N2 P3 C52 107.9(4) . . ?
N2 P3 C58 110.6(4) . . ?
C52 P3 C58 108.2(4) . . ?
N2 P3 C46 114.2(4) . . ?
C52 P3 C46 107.5(4) . . ?
C58 P3 C46 108.2(4) . . ?
N2 P4 C64 108.9(4) . . ?
N2 P4 C76 111.3(4) . . ?
C64 P4 C76 106.6(4) . . ?
N2 P4 C70 113.8(4) . . ?
C64 P4 C70 107.5(4) . . ?
C76 P4 C70 108.5(4) . . ?
P4 N2 P3 134.2(5) . . ?
C47 C46 C51 119.1(9) . . ?
C47 C46 P3 123.3(7) . . ?
C51 C46 P3 117.6(7) . . ?
C46 C47 C48 119.6(10) . . ?
C49 C48 C47 120.5(10) . . ?
C48 C49 C50 120.4(10) . . ?
C51 C50 C49 119.4(9) . . ?
C50 C51 C46 120.9(9) . . ?
C53 C52 C57 119.2(9) . . ?
C53 C52 P3 121.6(7) . . ?
C57 C52 P3 119.2(8) . . ?
C52 C53 C54 120.2(10) . . ?
C55 C54 C53 119.5(12) . . ?
C56 C55 C54 121.8(11) . . ?
C55 C56 C57 118.6(11) . . ?
C52 C57 C56 120.7(11) . . ?
C59 C58 C63 120.0(9) . . ?
C59 C58 P3 119.8(7) . . ?
C63 C58 P3 120.1(7) . . ?
C60 C59 C58 119.8(9) . . ?
C61 C60 C59 119.9(10) . . ?
C60 C61 C62 120.3(10) . . ?
C63 C62 C61 121.2(10) . . ?
C62 C63 C58 118.8(9) . . ?
C65 C64 C69 118.9(9) . . ?
C65 C64 P4 121.1(8) . . ?
C69 C64 P4 120.0(7) . . ?
C66 C65 C64 120.5(11) . . ?
C67 C66 C65 120.0(11) . . ?
C66 C67 C68 120.2(10) . . ?
C69 C68 C67 121.3(11) . . ?
C68 C69 C64 119.0(10) . . ?
C75 C70 C71 119.8(9) . . ?
C75 C70 P4 123.4(7) . . ?
C71 C70 P4 116.3(7) . . ?
C72 C71 C70 120.9(9) . . ?
C71 C72 C73 118.8(9) . . ?
C72 C73 C74 120.4(9) . . ?
C75 C74 C73 119.8(10) . . ?
C70 C75 C74 120.2(10) . . ?
C77 C76 C81 120.6(9) . . ?
C77 C76 P4 119.1(8) . . ?
C81 C76 P4 120.3(7) . . ?
C78 C77 C76 119.1(10) . . ?
C77 C78 C79 119.7(11) . . ?
C80 C79 C78 120.9(10) . . ?
C79 C80 C81 120.7(10) . . ?
C80 C81 C76 118.9(10) . . ?
N3 C83 C82 177.5(17) . . ?
N4 C85 C84 179.1(14) . . ?

loop_
_geom_bond_atom_site_label_1
_geom_bond_atom_site_label_2
_geom_bond_distance
_geom_bond_site_symmetry_2
_geom_bond_publ_flag
W1 C3 1.887(12) . ?
W1 C2 1.910(13) . ?
W1 C1 1.923(11) . ?
W1 O4 2.085(6) . ?
W1 S1 2.482(3) . ?
S1 C4 1.727(10) . ?
O1 C1 1.204(12) . ?
O2 C2 1.188(12) . ?
O3 C3 1.217(13) . ?
O4 C9 1.321(11) . ?
C4 C5 1.392(13) . ?
C4 C9 1.423(13) . ?
C5 C6 1.382(14) . ?
C6 C7 1.374(15) . ?
C7 C8 1.357(14) . ?
C8 C9 1.390(13) . ?
P1 N1 1.580(7) . ?
P1 C10 1.788(9) . ?
P1 C16 1.802(9) . ?
P1 C22 1.803(9) . ?
P2 N1 1.600(7) . ?
P2 C40 1.789(10) . ?
P2 C34 1.789(9) . ?
P2 C28 1.811(11) . ?
C10 C11 1.383(13) . ?
C10 C15 1.386(13) . ?
C11 C12 1.388(15) . ?
C12 C13 1.360(15) . ?
C13 C14 1.37(2) . ?
C14 C15 1.41(2) . ?
C16 C17 1.383(14) . ?
C16 C21 1.401(13) . ?
C17 C18 1.399(15) . ?
C18 C19 1.35(2) . ?
C19 C20 1.38(2) . ?
C20 C21 1.375(15) . ?
C22 C23 1.387(13) . ?
C22 C27 1.388(12) . ?
C23 C24 1.382(14) . ?
C24 C25 1.384(15) . ?
C25 C26 1.376(14) . ?
C26 C27 1.369(13) . ?
C28 C29 1.376(14) . ?
C28 C33 1.380(14) . ?
C29 C30 1.39(2) . ?
C30 C31 1.37(2) . ?
C31 C32 1.348(15) . ?
C32 C33 1.388(13) . ?
C34 C39 1.378(12) . ?
C34 C35 1.395(13) . ?
C35 C36 1.376(13) . ?
C36 C37 1.379(14) . ?
C37 C38 1.368(14) . ?
C38 C39 1.371(13) . ?
C40 C45 1.389(14) . ?
C40 C41 1.405(14) . ?
C41 C42 1.365(14) . ?
C42 C43 1.39(2) . ?
C43 C44 1.37(2) . ?
C44 C45 1.388(15) . ?
P3 N2 1.602(8) . ?
P3 C52 1.794(9) . ?
P3 C58 1.807(9) . ?
P3 C46 1.811(10) . ?
P4 N2 1.568(8) . ?
P4 C64 1.782(10) . ?
P4 C76 1.805(9) . ?
P4 C70 1.813(9) . ?
C46 C47 1.373(13) . ?
C46 C51 1.403(12) . ?
C47 C48 1.397(14) . ?
C48 C49 1.358(14) . ?
C49 C50 1.391(14) . ?
C50 C51 1.363(13) . ?
C52 C53 1.369(13) . ?
C52 C57 1.384(13) . ?
C53 C54 1.388(14) . ?
C54 C55 1.36(2) . ?
C55 C56 1.36(2) . ?
C56 C57 1.389(15) . ?
C58 C59 1.388(13) . ?
C58 C63 1.392(12) . ?
C59 C60 1.384(13) . ?
C60 C61 1.358(14) . ?
C61 C62 1.380(14) . ?
C62 C63 1.364(13) . ?
C64 C65 1.392(13) . ?
C64 C69 1.421(13) . ?
C65 C66 1.383(14) . ?
C66 C67 1.37(2) . ?
C67 C68 1.38(2) . ?
C68 C69 1.367(14) . ?
C70 C75 1.369(13) . ?
C70 C71 1.399(12) . ?
C71 C72 1.374(13) . ?
C72 C73 1.392(14) . ?
C73 C74 1.395(14) . ?
C74 C75 1.381(14) . ?
C76 C77 1.385(13) . ?
C76 C81 1.390(13) . ?
C77 C78 1.379(14) . ?
C78 C79 1.39(2) . ?
C79 C80 1.35(2) . ?
C80 C81 1.379(13) . ?
N3 C83 1.090(15) . ?
C82 C83 1.41(2) . ?
N4 C85 1.125(14) . ?
C84 C85 1.45(2) . ?
